data_9009904
loop_
_publ_author_name
'Aurivillius, K.'
'Folkmarson, L.'

_publ_section_title
;
 The crystal structure of terlinguaite Hg4O2Cl2
;
_journal_name_full 'Acta Chemica Scandinavica'
_journal_page_first 2529
_journal_page_last 2540
_journal_paper_doi 10.3891/acta.chem.scand.22-2529
_journal_volume 22
_journal_year 1968
_chemical_compound_source 'Terlingua, Texas, USA'
_chemical_formula_sum 'Cl Hg2 O'
_chemical_name_mineral Terlinguaite
_space_group_IT_number 15
_symmetry_space_group_name_Hall '-C 2yc'
_symmetry_space_group_name_H-M 'C 1 2/c 1'
_cell_angle_alpha 90
_cell_angle_beta 143.81
_cell_angle_gamma 90
_cell_length_a 19.515
_cell_length_b 5.915
_cell_length_c 9.478
_cell_formula_units_Z 8
_cell_volume 646.002
_database_code_amcsd 0011911
_exptl_crystal_density_diffrn 9.308
_cod_original_formula_sum 'Hg2 O Cl'
_cod_database_code 9009904

loop_
_space_group_symop_operation_xyz
x,y,z
1/2+x,1/2+y,z
x,-y,1/2+z
1/2+x,1/2-y,1/2+z
-x,y,1/2-z
1/2-x,1/2+y,1/2-z
-x,-y,-z
1/2-x,1/2-y,-z

loop_
_atom_site_aniso_label
_atom_site_aniso_U_11
_atom_site_aniso_U_22
_atom_site_aniso_U_33
_atom_site_aniso_U_12
_atom_site_aniso_U_13
_atom_site_aniso_U_23
Hg1 0.01480 0.01188 0.01634 -0.00069 0.02516 -0.00117
Hg2 0.01951 0.00904 0.02031 0.00000 0.03398 0.00000
Hg3 0.02691 0.01081 0.02618 0.00104 0.04639 -0.00235

loop_
_atom_site_label
_atom_site_fract_x
_atom_site_fract_y
_atom_site_fract_z
_atom_site_U_iso_or_equiv
Hg1 0.25000 0.25000 0.00000 ?
Hg2 0.00000 0.59100 0.25000 ?
Hg3 0.04900 0.19460 0.20160 ?
O 0.07900 0.17900 0.72200 0.00722
Cl 0.19460 0.29500 0.24400 0.01646

loop_
_cod_related_entry_id
_cod_related_entry_database
_cod_related_entry_code
1 AMCSD 0011911
